data_7133176
loop_
_publ_author_name
'Charlesworth, Natalie G.'
'Arunprasath, Dhanarajan'
'Graham, Mark A.'
'Argent, Stephen P.'
'Datsenko, Oleksandr P.'
'Mykhailiuk, Pavel K.'
'Denton, Ross M.'

_publ_section_title
;
 Modular synthesis of cyclic &#x3b2;-difluoroamines.
;
_journal_issue 60
_journal_name_full 'Chemical communications (Cambridge, England)'
_journal_page_first 7701
_journal_page_last 7704
_journal_paper_doi 10.1039/d4cc00640b
_journal_volume 60
_journal_year 2024
_chemical_formula_moiety 'Cl, C5 H8 F2 N'
_chemical_formula_sum 'C5 H8 Cl F2 N'
_chemical_formula_weight 155.57
_space_group_crystal_system orthorhombic
_space_group_IT_number 62
_space_group_name_Hall '-P 2ac 2n'
_space_group_name_H-M_alt 'P n m a'
_atom_sites_solution_hydrogens mixed
_atom_sites_solution_primary dual
_atom_sites_solution_secondary difmap
_audit_creation_date 2021-03-19
_audit_creation_method
;
Olex2 1.3
(compiled 2020.11.12 svn.r5f609507 for OlexSys, GUI svn.r6272)
;
_audit_update_record
;
2021-05-13 deposited with the CCDC.	2024-06-02 downloaded from the CCDC.
;
_cell_angle_alpha 90
_cell_angle_beta 90
_cell_angle_gamma 90
_cell_formula_units_Z 4
_cell_length_a 10.0074(7)
_cell_length_b 7.0673(5)
_cell_length_c 9.5009(6)
_cell_measurement_reflns_used 2188
_cell_measurement_temperature 120(2)
_cell_measurement_theta_max 71.9960
_cell_measurement_theta_min 6.4120
_cell_volume 671.95(8)
_computing_cell_refinement 'CrysAlisPro 1.171.40.82a (Rigaku OD, 2020)'
_computing_data_collection 'CrysAlisPro 1.171.40.82a (Rigaku OD, 2020)'
_computing_data_reduction 'CrysAlisPro 1.171.40.82a (Rigaku OD, 2020)'
_computing_molecular_graphics 'Olex2 1.3 (Dolomanov et al., 2009)'
_computing_publication_material 'Olex2 1.3 (Dolomanov et al., 2009)'
_computing_structure_refinement 'SHELXL 2018/3 (Sheldrick, 2015)'
_computing_structure_solution 'SHELXT 2018/2 (Sheldrick, 2018)'
_diffrn_ambient_environment 'N2 gas'
_diffrn_ambient_temperature 120(2)
_diffrn_crystal_treatment 'flash frozen in gaseous N2'
_diffrn_detector 'CCD area detector'
_diffrn_detector_area_resol_mean 4.2207
_diffrn_detector_type 'Agilent Diffraction Titan S2 detector'
_diffrn_measured_fraction_theta_full 0.995
_diffrn_measured_fraction_theta_max 0.985
_diffrn_measurement_details
;
List of Runs (angles in degrees, time in seconds):

  # Type    Start    End  Width  t~exp~   \w     \q     \k     \f   Frames
#--------------------------------------------------------------------------
  1  \w     -5.00  35.00   1.00   10.00    --  -42.12  19.00 -60.00   40
  2  \w   -114.00 -18.00   1.00   10.00    --  -42.12 -38.00 120.00   96
  3  \w    -28.00  68.00   1.00   10.00    --   42.12 -57.00 -90.00   96
  4  \w     27.00 127.00   1.00   40.00    --  101.44 -77.00 150.00  100
  5  \w     28.00  57.00   1.00   40.00    --  101.44 -30.00  60.00   29
  6  \w     28.00  57.00   1.00   40.00    --  101.44 -30.00 120.00   29
  7  \w     28.00  57.00   1.00   40.00    --  101.44 -30.00  90.00   29
  8  \w     28.00  57.00   1.00   40.00    --  101.44 -30.00-120.00   29
  9  \w     31.00  72.00   1.00   40.00    --  101.44 -45.00 150.00   41
 10  \w     31.00  72.00   1.00   40.00    --  101.44 -45.00-180.00   41
 11  \w     22.00 178.00   1.00   40.00    --  101.44   0.00  90.00  156
 12  \w     -8.00  34.00   1.00   10.00    --  -42.12  23.00  74.00   42
 13  \w     17.00 112.00   1.00   10.00    --   42.12  57.00 -60.00   95
 14  \w     17.00 112.00   1.00   10.00    --   42.12  57.00  30.00   95
 15  \w     28.00  57.00   1.00   40.00    --  101.44 -30.00 -90.00   29
 16  \w     28.00  57.00   1.00   40.00    --  101.44 -30.00 -60.00   29
 17  \w     75.00 123.00   1.00   40.00    --  101.44  30.00-120.00   48
 18  \w     97.00 175.00   1.00   40.00    --  101.44 125.00-180.00   78
;
_diffrn_measurement_device '\k-geometry diffractometer'
_diffrn_measurement_device_type 'SuperNova, Titan S2'
_diffrn_measurement_method '\w scans'
_diffrn_measurement_specimen_support 'MiTeGen micromount'
_diffrn_orient_matrix_type 'CrysAlisPro convention (1999,Acta A55,543-557)'
_diffrn_orient_matrix_UB_11 0.0054517000
_diffrn_orient_matrix_UB_12 0.1547750000
_diffrn_orient_matrix_UB_13 -0.0648642000
_diffrn_orient_matrix_UB_21 -0.1537207000
_diffrn_orient_matrix_UB_22 0.0074468000
_diffrn_orient_matrix_UB_23 0.0066840000
_diffrn_orient_matrix_UB_31 0.0065101000
_diffrn_orient_matrix_UB_32 0.0479301000
_diffrn_orient_matrix_UB_33 0.2079175000
_diffrn_radiation_monochromator mirror
_diffrn_radiation_probe x-ray
_diffrn_radiation_type 'Cu K\a'
_diffrn_radiation_wavelength 1.54184
_diffrn_reflns_av_R_equivalents 0.0526
_diffrn_reflns_av_unetI/netI 0.0265
_diffrn_reflns_Laue_measured_fraction_full 0.995
_diffrn_reflns_Laue_measured_fraction_max 0.985
_diffrn_reflns_limit_h_max 12
_diffrn_reflns_limit_h_min -12
_diffrn_reflns_limit_k_max 8
_diffrn_reflns_limit_k_min -7
_diffrn_reflns_limit_l_max 11
_diffrn_reflns_limit_l_min -11
_diffrn_reflns_number 4429
_diffrn_reflns_point_group_measured_fraction_full 0.995
_diffrn_reflns_point_group_measured_fraction_max 0.985
_diffrn_reflns_theta_full 67.684
_diffrn_reflns_theta_max 72.630
_diffrn_reflns_theta_min 6.424
_diffrn_source 'microfocus sealed tube'
_diffrn_source_type 'Agilent Diffraction microfocus tube'
_exptl_absorpt_coefficient_mu 4.681
_exptl_absorpt_correction_T_max 1.000
_exptl_absorpt_correction_T_min 0.569
_exptl_absorpt_correction_type gaussian
_exptl_absorpt_process_details
;
CrysAlisPro 1.171.40.82a (Rigaku Oxford Diffraction, 2020)
Numerical absorption correction based on gaussian integration over
a multifaceted crystal model
Empirical absorption correction using spherical harmonics,
implemented in SCALE3 ABSPACK scaling algorithm.
;
_exptl_crystal_colour colourless
_exptl_crystal_colour_primary colourless
_exptl_crystal_density_diffrn 1.538
_exptl_crystal_description needle
_exptl_crystal_F_000 320
_exptl_crystal_recrystallization_method 'Re-crystallisation from solvent: isopropanol, hexane'
_exptl_crystal_size_max 0.24
_exptl_crystal_size_mid 0.04
_exptl_crystal_size_min 0.023
_refine_diff_density_max 0.336
_refine_diff_density_min -0.264
_refine_diff_density_rms 0.055
_refine_ls_extinction_method none
_refine_ls_goodness_of_fit_ref 1.084
_refine_ls_hydrogen_treatment mixed
_refine_ls_matrix_type full
_refine_ls_number_parameters 61
_refine_ls_number_reflns 714
_refine_ls_number_restraints 2
_refine_ls_restrained_S_all 1.083
_refine_ls_R_factor_all 0.0331
_refine_ls_R_factor_gt 0.0318
_refine_ls_shift/su_max 0.000
_refine_ls_shift/su_mean 0.000
_refine_ls_structure_factor_coef Fsqd
_refine_ls_weighting_details 'w=1/[\s^2^(Fo^2^)+(0.0411P)^2^+0.2736P] where P=(Fo^2^+2Fc^2^)/3'
_refine_ls_weighting_scheme calc
_refine_ls_wR_factor_gt 0.0811
_refine_ls_wR_factor_ref 0.0819
_reflns_Friedel_coverage 0.000
_reflns_number_gt 675
_reflns_number_total 714
_reflns_threshold_expression 'I > 2\s(I)'
_cod_data_source_file d4cc00640b2.cif
_cod_data_source_block 25
_cod_depositor_comments 'Adding full bibliography for 7133176.cif.'
_cod_database_code 7133176
_nottingham_internal_coll_name ONCRDA
_nottingham_internal_coll_number 18980
_nottingham_internal_coll_client NC/RD
_nottingham_internal_coll_type custom
_nottingham_internal_coll_frame_method '\w scans'
_nottingham_internal_coll_frame_time '10.00, 40.00'
_nottingham_internal_coll_frame_width 1.00
_nottingham_internal_coll_user pczspa
_nottingham_internal_coll_date 17/03/2021
_nottingham_internal_coll_location NOTTS
_nottingham_internal_coll_instrument 'GVA, PL13110002'
_nottingham_internal_process_date 18/03/2021
_nottingham_internal_process_user pczspa
_nottingham_internal_solution_date 19/03/2021
_nottingham_internal_solution_user pczspa
_nottingham_internal_refinement_date 19/03/2021
_nottingham_internal_refinement_user pczspa
_nottingham_internal_validation_date 19/03/2021
_nottingham_internal_validation_user pczspa
_nottingham_internal_archive_date 19/03/2021
_shelx_shelxl_version_number 2018/3
_chemical_oxdiff_formula C5H8ClF2N
_chemical_oxdiff_usercomment 'ONCRDA #18980 GVA-1889 NC/RD fomblin micromount'
_shelx_space_group_comment
;
The symmetry employed for this shelxl refinement is uniquely defined
by the following loop, which should always be used as a source of
symmetry information in preference to the above space-group names.
They are only intended as comments.
;
_shelx_estimated_absorpt_t_max 0.900
_shelx_estimated_absorpt_t_min 0.400
_reflns_odcompleteness_completeness 100.00
_reflns_odcompleteness_iscentric 1
_reflns_odcompleteness_theta 66.97
_olex2_refinement_description
;
1. Restrained distances
 N8-H8B = N8-H8A
 0.91 with sigma of 0.02
2. Others
 Fixed Sof: H7A(0.5) H7B(0.5) N8(0.5) H8A(0.5) H8B(0.5) H9A(0.5) H9B(0.5)
3.a Secondary CH2 refined with riding coordinates:
 C7(H7A,H7B), C9(H9A,H9B)
3.b X=CH2 refined with riding coordinates:
 C2(H2A,H2B)
;
_olex2_exptl_crystal_mounting_method 'in fomblin film on a micromount'
_olex2_submission_special_instructions 'No special instructions were received'
_oxdiff_exptl_absorpt_empirical_details
;
Empirical correction (ABSPACK) includes:
- Absorption correction using spherical harmonics
- Frame scaling
;
_oxdiff_exptl_absorpt_empirical_full_max 1.239
_oxdiff_exptl_absorpt_empirical_full_min 0.758

loop_
_space_group_symop_operation_xyz
'x, y, z'
'-x+1/2, -y, z+1/2'
'-x, y+1/2, -z'
'x+1/2, -y+1/2, -z+1/2'
'-x, -y, -z'
'x-1/2, y, -z-1/2'
'x, -y-1/2, z'
'-x-1/2, y-1/2, z-1/2'

loop_
_atom_site_label
_atom_site_type_symbol
_atom_site_fract_x
_atom_site_fract_y
_atom_site_fract_z
_atom_site_U_iso_or_equiv
_atom_site_adp_type
_atom_site_occupancy
_atom_site_site_symmetry_order
_atom_site_calc_flag
_atom_site_refinement_flags_posn
_atom_site_refinement_flags_adp
_atom_site_refinement_flags_occupancy
_atom_site_disorder_assembly
_atom_site_disorder_group
Cl1 Cl 0.15976(5) 0.750000 0.45211(6) 0.0245(2) Uani 1 2 d S T P . .
C2 C 0.4584(3) 0.250000 0.5812(3) 0.0302(6) Uani 1 2 d S T P . .
H2A H 0.542633 0.250000 0.535067 0.036 Uiso 1 2 calc R U P . .
H2B H 0.454297 0.250000 0.681139 0.036 Uiso 1 2 calc R U P . .
C3 C 0.3465(2) 0.250000 0.5061(3) 0.0234(5) Uani 1 2 d S T P B .
C4 C 0.3410(2) 0.250000 0.3485(2) 0.0235(5) Uani 1 2 d S T P B .
F6 F 0.40593(10) 0.40310(15) 0.29145(10) 0.0286(3) Uani 1 1 d . . . . .
C7 C 0.1946(3) 0.250000 0.3087(3) 0.0285(5) Uani 1 2 d S T P . .
H7A H 0.177588 0.335644 0.228210 0.034 Uiso 0.5 1 calc R U P A -1
H7B H 0.163926 0.121035 0.283947 0.034 Uiso 0.5 1 calc R U P A -1
N8 N 0.1284(3) 0.3179(4) 0.4354(3) 0.0235(6) Uani 0.5 1 d D . P B -1
H8A H 0.041(2) 0.294(6) 0.446(3) 0.028 Uiso 0.5 1 d D U P C -1
H8B H 0.136(4) 0.450(3) 0.436(4) 0.028 Uiso 0.5 1 d D U P D -1
C9 C 0.2056(3) 0.250000 0.5601(2) 0.0248(5) Uani 1 2 d S T P . .
H9A H 0.177190 0.121366 0.588504 0.030 Uiso 0.5 1 calc R U P B -1
H9B H 0.195332 0.336980 0.641061 0.030 Uiso 0.5 1 calc R U P B -1

loop_
_atom_site_aniso_label
_atom_site_aniso_U_11
_atom_site_aniso_U_22
_atom_site_aniso_U_33
_atom_site_aniso_U_23
_atom_site_aniso_U_13
_atom_site_aniso_U_12
Cl1 0.0281(3) 0.0194(3) 0.0261(3) 0.000 0.0030(2) 0.000
C2 0.0328(14) 0.0315(14) 0.0265(12) 0.000 -0.0018(10) 0.000
C3 0.0301(13) 0.0186(11) 0.0217(11) 0.000 0.0010(9) 0.000
C4 0.0257(12) 0.0213(12) 0.0235(12) 0.000 0.0019(9) 0.000
F6 0.0345(6) 0.0244(5) 0.0271(5) 0.0042(4) 0.0017(4) -0.0052(4)
C7 0.0250(12) 0.0359(14) 0.0245(12) 0.000 0.0003(9) 0.000
N8 0.0231(13) 0.0172(13) 0.0303(14) 0.0018(10) 0.0043(11) 0.0001(10)
C9 0.0313(13) 0.0201(12) 0.0230(11) 0.000 0.0025(9) 0.000

loop_
_atom_type_symbol
_atom_type_description
_atom_type_scat_dispersion_real
_atom_type_scat_dispersion_imag
_atom_type_scat_source
C C 0.0181 0.0091 'International Tables Vol C Tables 4.2.6.8 and 6.1.1.4'
H H 0.0000 0.0000 'International Tables Vol C Tables 4.2.6.8 and 6.1.1.4'
Cl Cl 0.3639 0.7018 'International Tables Vol C Tables 4.2.6.8 and 6.1.1.4'
F F 0.0727 0.0534 'International Tables Vol C Tables 4.2.6.8 and 6.1.1.4'
N N 0.0311 0.0180 'International Tables Vol C Tables 4.2.6.8 and 6.1.1.4'

loop_
_exptl_crystal_face_index_h
_exptl_crystal_face_index_k
_exptl_crystal_face_index_l
_exptl_crystal_face_perp_dist
-5 -1 0 0.0116
5 1 0 0.0116
0 -1 0 0.0171
0 1 0 0.0171
0 0 -1 0.1297
0 -3 4 0.0881

loop_
_geom_angle_atom_site_label_1
_geom_angle_atom_site_label_2
_geom_angle_atom_site_label_3
_geom_angle
_geom_angle_site_symmetry_1
_geom_angle_site_symmetry_3
_geom_angle_publ_flag
H2A C2 H2B 120.0 . . ?
C3 C2 H2A 120.0 . . ?
C3 C2 H2B 120.0 . . ?
C2 C3 C4 124.6(2) . . ?
C2 C3 C9 127.5(2) . . ?
C4 C3 C9 107.86(19) . . ?
C3 C4 C7 106.60(19) . . ?
F6 C4 C3 112.14(13) 7_565 . ?
F6 C4 C3 112.14(13) . . ?
F6 C4 F6 103.92(17) 7_565 . ?
F6 C4 C7 111.07(13) . . ?
F6 C4 C7 111.07(13) 7_565 . ?
C4 C7 H7A 111.1 . . ?
C4 C7 H7B 111.1 . . ?
H7A C7 H7B 109.0 . . ?
N8 C7 C4 103.5(2) . . ?
N8 C7 H7A 111.1 . . ?
N8 C7 H7B 111.1 . . ?
C7 N8 H8A 118(2) . . ?
C7 N8 H8B 107(3) . . ?
C7 N8 C9 108.4(2) . . ?
H8A N8 H8B 106(4) . . ?
C9 N8 H8A 111(2) . . ?
C9 N8 H8B 106(3) . . ?
C3 C9 H9A 111.3 . . ?
C3 C9 H9B 111.3 . . ?
N8 C9 C3 102.41(19) . . ?
N8 C9 H9A 111.3 . . ?
N8 C9 H9B 111.3 . . ?
H9A C9 H9B 109.2 . . ?

loop_
_geom_bond_atom_site_label_1
_geom_bond_atom_site_label_2
_geom_bond_distance
_geom_bond_site_symmetry_2
_geom_bond_publ_flag
C2 H2A 0.9500 . ?
C2 H2B 0.9500 . ?
C2 C3 1.328(4) . ?
C3 C4 1.499(3) . ?
C3 C9 1.500(3) . ?
C4 F6 1.3738(17) 7_565 ?
C4 F6 1.3738(17) . ?
C4 C7 1.513(3) . ?
C7 H7A 0.9900 . ?
C7 H7B 0.9900 . ?
C7 N8 1.455(4) . ?
N8 H8A 0.897(18) . ?
N8 H8B 0.933(19) . ?
N8 C9 1.493(4) . ?
C9 H9A 0.9900 . ?
C9 H9B 0.9900 . ?

loop_
_geom_hbond_atom_site_label_D
_geom_hbond_atom_site_label_H
_geom_hbond_atom_site_label_A
_geom_hbond_distance_DH
_geom_hbond_distance_HA
_geom_hbond_distance_DA
_geom_hbond_angle_DHA
_geom_hbond_site_symmetry_A
_geom_hbond_publ_flag
N8 H8A Cl1 0.897(18) 2.25(2) 3.113(3) 161(3) 3_546 yes
N8 H8B Cl1 0.933(19) 2.14(2) 3.074(3) 176(4) . yes

loop_
_geom_torsion_atom_site_label_1
_geom_torsion_atom_site_label_2
_geom_torsion_atom_site_label_3
_geom_torsion_atom_site_label_4
_geom_torsion
_geom_torsion_site_symmetry_1
_geom_torsion_site_symmetry_2
_geom_torsion_site_symmetry_3
_geom_torsion_site_symmetry_4
_geom_torsion_publ_flag
C2 C3 C4 F6 58.24(13) . . . 7_565 ?
C2 C3 C4 F6 -58.24(13) . . . . ?
C2 C3 C4 C7 180.000(0) . . . . ?
C2 C3 C9 N8 160.78(12) . . . . ?
C3 C4 C7 N8 19.83(12) . . . . ?
C4 C3 C9 N8 -19.22(12) . . . . ?
C4 C7 N8 C9 -33.2(2) . . . . ?
F6 C4 C7 N8 -102.60(19) . . . . ?
F6 C4 C7 N8 142.26(16) 7_565 . . . ?
C7 N8 C9 C3 33.0(2) . . . . ?
C9 C3 C4 F6 121.76(13) . . . . ?
C9 C3 C4 F6 -121.76(13) . . . 7_565 ?
C9 C3 C4 C7 0.000(0) . . . . ?

loop_
_exptl_oxdiff_crystal_face_indexfrac_h
_exptl_oxdiff_crystal_face_indexfrac_k
_exptl_oxdiff_crystal_face_indexfrac_l
_exptl_oxdiff_crystal_face_x
_exptl_oxdiff_crystal_face_y
_exptl_oxdiff_crystal_face_z
-4.9897 -1.0241 0.0033 -0.1859 0.7594 -0.0809
4.9897 1.0241 -0.0033 0.1859 -0.7594 0.0809
0.0042 -0.9996 -0.0010 -0.1546 -0.0081 -0.0481
-0.0042 0.9996 0.0010 0.1546 0.0081 0.0481
-0.0026 -0.0008 -0.9990 0.0647 -0.0063 -0.2078
0.0228 -2.9955 3.9928 -0.7225 0.0009 0.6867
